data_7156317
loop_
_publ_author_name
'Wen, Ke'
'Wu, Zhengxing'
'Chen, Buyun'
'Chen, Jianzhong'
'Zhang, Wanbin'

_publ_section_title
;
 Pd(ii)-Catalyzed aerobic 1,2-difunctionalization of conjugated dienes:
 efficient synthesis of morpholines and 2-morpholones.
;
_journal_issue 31
_journal_name_full 'Organic &amp; biomolecular chemistry'
_journal_page_first 5618
_journal_page_last 5625
_journal_paper_doi 10.1039/c8ob01291a
_journal_volume 16
_journal_year 2018
_chemical_formula_moiety 'C15 H21 N O3 S'
_chemical_formula_sum 'C15 H21 N O3 S'
_chemical_formula_weight 295.39
_space_group_crystal_system monoclinic
_space_group_IT_number 14
_space_group_name_Hall '-P 2ybc'
_space_group_name_H-M_alt 'P 1 21/c 1'
_symmetry_space_group_name_Hall '-P 2ybc'
_symmetry_space_group_name_H-M 'P 1 21/c 1'
_atom_sites_solution_hydrogens geom
_audit_creation_method SHELXL-2014/7
_audit_update_record
;
2018-03-30 deposited with the CCDC.
2018-07-05 downloaded from the CCDC.
;
_cell_angle_alpha 90
_cell_angle_beta 94.1180(10)
_cell_angle_gamma 90
_cell_formula_units_Z 8
_cell_length_a 9.1241(2)
_cell_length_b 13.2825(2)
_cell_length_c 25.2487(5)
_cell_measurement_reflns_used 9942
_cell_measurement_temperature 173(2)
_cell_measurement_theta_max 66.59
_cell_measurement_theta_min 3.51
_cell_volume 3052.01(10)
_computing_cell_refinement 'Bruker SAINT'
_computing_data_collection 'Bruker APEX2'
_computing_data_reduction 'Bruker SAINT'
_computing_molecular_graphics 'Bruker SHELXTL'
_computing_publication_material 'Bruker SHELXTL'
_computing_structure_refinement 'SHELXL-2014 (Sheldrick, 2014)'
_computing_structure_solution 'SHELXS-97 (Sheldrick 2008)'
_diffrn_ambient_temperature 173(2)
_diffrn_measured_fraction_theta_full 0.999
_diffrn_measured_fraction_theta_max 0.999
_diffrn_measurement_device_type 'CCD area detector'
_diffrn_measurement_method 'phi and omega scans'
_diffrn_radiation_type CuK\a
_diffrn_radiation_wavelength 1.54178
_diffrn_reflns_av_R_equivalents 0.0330
_diffrn_reflns_av_unetI/netI 0.0220
_diffrn_reflns_Laue_measured_fraction_full 0.999
_diffrn_reflns_Laue_measured_fraction_max 0.999
_diffrn_reflns_limit_h_max 9
_diffrn_reflns_limit_h_min -10
_diffrn_reflns_limit_k_max 15
_diffrn_reflns_limit_k_min -15
_diffrn_reflns_limit_l_max 29
_diffrn_reflns_limit_l_min -30
_diffrn_reflns_number 29228
_diffrn_reflns_point_group_measured_fraction_full 0.999
_diffrn_reflns_point_group_measured_fraction_max 0.999
_diffrn_reflns_theta_full 66.587
_diffrn_reflns_theta_max 66.587
_diffrn_reflns_theta_min 3.510
_diffrn_source 'sealed tube'
_exptl_absorpt_coefficient_mu 1.944
_exptl_absorpt_correction_type none
_exptl_crystal_colour colorless
_exptl_crystal_density_diffrn 1.286
_exptl_crystal_description block
_exptl_crystal_F_000 1264
_exptl_crystal_size_max 0.05
_exptl_crystal_size_mid 0.04
_exptl_crystal_size_min 0.03
_refine_diff_density_max 0.257
_refine_diff_density_min -0.430
_refine_diff_density_rms 0.048
_refine_ls_extinction_method none
_refine_ls_goodness_of_fit_ref 1.059
_refine_ls_hydrogen_treatment constr
_refine_ls_matrix_type full
_refine_ls_number_parameters 367
_refine_ls_number_reflns 5383
_refine_ls_number_restraints 0
_refine_ls_restrained_S_all 1.059
_refine_ls_R_factor_all 0.0410
_refine_ls_R_factor_gt 0.0344
_refine_ls_shift/su_max 0.009
_refine_ls_shift/su_mean 0.000
_refine_ls_structure_factor_coef Fsqd
_refine_ls_weighting_details 'w=1/[\s^2^(Fo^2^)+(0.0462P)^2^+1.2592P] where P=(Fo^2^+2Fc^2^)/3'
_refine_ls_weighting_scheme calc
_refine_ls_wR_factor_gt 0.0863
_refine_ls_wR_factor_ref 0.0910
_reflns_Friedel_coverage 0.000
_reflns_number_gt 4672
_reflns_number_total 5383
_reflns_threshold_expression 'I > 2\s(I)'
_cod_data_source_file c8ob01291a2.cif
_cod_data_source_block 180327HG_WK1_0m_a
_cod_depositor_comments 'Adding full bibliography for 7156313--7156318.cif.'
_cod_database_code 7156317
_shelx_shelxl_version_number 2014/7
_shelx_space_group_comment
;
The symmetry employed for this shelxl refinement is uniquely defined
by the following loop, which should always be used as a source of
symmetry information in preference to the above space-group names.
They are only intended as comments.
;

loop_
_space_group_symop_operation_xyz
'x, y, z'
'-x, y+1/2, -z+1/2'
'-x, -y, -z'
'x, -y-1/2, z-1/2'

loop_
_atom_site_label
_atom_site_type_symbol
_atom_site_fract_x
_atom_site_fract_y
_atom_site_fract_z
_atom_site_U_iso_or_equiv
_atom_site_adp_type
_atom_site_occupancy
_atom_site_site_symmetry_order
_atom_site_calc_flag
_atom_site_refinement_flags_posn
_atom_site_refinement_flags_adp
S1 S 0.57058(4) 0.42788(3) 0.29190(2) 0.02721(11) Uani 1 1 d . .
O1 O 0.60133(13) 0.52934(9) 0.27728(5) 0.0352(3) Uani 1 1 d . .
N1 N 0.54920(14) 0.42735(10) 0.35679(5) 0.0243(3) Uani 1 1 d . .
C1 C 0.39959(18) 0.39252(13) 0.26024(6) 0.0270(3) Uani 1 1 d . .
S2 S -0.08551(4) 0.13990(3) 0.40581(2) 0.02574(11) Uani 1 1 d . .
O2 O 0.67491(13) 0.35021(10) 0.28285(5) 0.0363(3) Uani 1 1 d . .
N2 N -0.05347(14) 0.25984(10) 0.42087(5) 0.0247(3) Uani 1 1 d . .
C2 C 0.29838(19) 0.46666(13) 0.24427(7) 0.0313(4) Uani 1 1 d . .
H2 H 0.3233 0.5359 0.2480 0.038 Uiso 1 1 calc R U
C3 C 0.1607(2) 0.43822(15) 0.22285(7) 0.0361(4) Uani 1 1 d . .
H3 H 0.0917 0.4886 0.2113 0.043 Uiso 1 1 calc R U
O4 O 0.41626(12) 0.38776(9) 0.45368(4) 0.0293(3) Uani 1 1 d . .
C4 C 0.1215(2) 0.33731(15) 0.21798(7) 0.0352(4) Uani 1 1 d . .
O5 O -0.17001(14) 0.13993(9) 0.35570(5) 0.0354(3) Uani 1 1 d . .
C5 C 0.2267(2) 0.26456(14) 0.23268(7) 0.0351(4) Uani 1 1 d . .
H5 H 0.2028 0.1953 0.2281 0.042 Uiso 1 1 calc R U
O6 O -0.14570(12) 0.09368(9) 0.45049(5) 0.0309(3) Uani 1 1 d . .
C6 C 0.36547(19) 0.29144(13) 0.25381(6) 0.0311(4) Uani 1 1 d . .
H6 H 0.4363 0.2412 0.2638 0.037 Uiso 1 1 calc R U
O7 O 0.07855(13) 0.45428(9) 0.42961(5) 0.0321(3) Uani 1 1 d . .
C7 C -0.0317(2) 0.30783(19) 0.19714(9) 0.0533(6) Uani 1 1 d . .
H7A H -0.0765 0.3633 0.1761 0.080 Uiso 1 1 calc R U
H7B H -0.0912 0.2932 0.2270 0.080 Uiso 1 1 calc R U
H7C H -0.0269 0.2479 0.1747 0.080 Uiso 1 1 calc R U
C8 C 0.6178(2) 0.65036(14) 0.38293(8) 0.0367(4) Uani 1 1 d . .
H8A H 0.6942 0.6067 0.3701 0.055 Uiso 1 1 calc R U
H8B H 0.6278 0.6529 0.4218 0.055 Uiso 1 1 calc R U
H8C H 0.6282 0.7183 0.3686 0.055 Uiso 1 1 calc R U
C9 C 0.46907(19) 0.60919(13) 0.36490(7) 0.0293(4) Uani 1 1 d . .
C10 C 0.43822(17) 0.49919(12) 0.37610(6) 0.0244(3) Uani 1 1 d . .
H10 H 0.3389 0.4813 0.3595 0.029 Uiso 1 1 calc R U
C11 C 0.4374(2) 0.48808(13) 0.43640(7) 0.0298(4) Uani 1 1 d . .
H11A H 0.5320 0.5133 0.4530 0.036 Uiso 1 1 calc R U
H11B H 0.3583 0.5309 0.4491 0.036 Uiso 1 1 calc R U
C12 C 0.53274(17) 0.32520(13) 0.43780(6) 0.0273(3) Uani 1 1 d . .
H12 H 0.6291 0.3526 0.4527 0.033 Uiso 1 1 calc R U
C13 C 0.52953(18) 0.32384(12) 0.37781(6) 0.0268(3) Uani 1 1 d . .
H13A H 0.6089 0.2797 0.3665 0.032 Uiso 1 1 calc R U
H13B H 0.4345 0.2961 0.3631 0.032 Uiso 1 1 calc R U
C14 C 0.5097(2) 0.22150(14) 0.46022(7) 0.0347(4) Uani 1 1 d . .
H14A H 0.4157 0.1943 0.4453 0.052 Uiso 1 1 calc R U
H14B H 0.5086 0.2257 0.4989 0.052 Uiso 1 1 calc R U
H14C H 0.5897 0.1771 0.4510 0.052 Uiso 1 1 calc R U
C15 C 0.3613(2) 0.66670(15) 0.34455(8) 0.0425(5) Uani 1 1 d . .
H15A H 0.3761 0.7371 0.3408 0.051 Uiso 1 1 calc R U
H15B H 0.2688 0.6377 0.3336 0.051 Uiso 1 1 calc R U
C16 C 0.1579(2) 0.10007(13) 0.35140(7) 0.0328(4) Uani 1 1 d . .
H16 H 0.1120 0.1390 0.3233 0.039 Uiso 1 1 calc R U
C17 C 0.2960(2) 0.05934(14) 0.34684(7) 0.0362(4) Uani 1 1 d . .
H17 H 0.3445 0.0706 0.3153 0.043 Uiso 1 1 calc R U
C18 C 0.36548(19) 0.00217(13) 0.38747(7) 0.0338(4) Uani 1 1 d . .
C19 C 0.2912(2) -0.01459(13) 0.43298(7) 0.0335(4) Uani 1 1 d . .
H19 H 0.3363 -0.0542 0.4609 0.040 Uiso 1 1 calc R U
C20 C 0.15278(19) 0.02534(12) 0.43834(7) 0.0294(4) Uani 1 1 d . .
H20 H 0.1035 0.0131 0.4696 0.035 Uiso 1 1 calc R U
C21 C 0.5179(2) -0.03959(17) 0.38297(9) 0.0496(5) Uani 1 1 d . .
H21A H 0.5175 -0.0847 0.3522 0.074 Uiso 1 1 calc R U
H21B H 0.5485 -0.0771 0.4153 0.074 Uiso 1 1 calc R U
H21C H 0.5867 0.0159 0.3784 0.074 Uiso 1 1 calc R U
C22 C -0.03055(18) 0.32457(12) 0.37410(6) 0.0281(4) Uani 1 1 d . .
H22A H -0.1073 0.3102 0.3454 0.034 Uiso 1 1 calc R U
H22B H 0.0664 0.3098 0.3606 0.034 Uiso 1 1 calc R U
C23 C -0.03769(18) 0.43383(12) 0.38997(7) 0.0294(4) Uani 1 1 d . .
H23 H -0.1343 0.4474 0.4049 0.035 Uiso 1 1 calc R U
C24 C -0.0189(2) 0.50420(14) 0.34399(8) 0.0387(4) Uani 1 1 d . .
H24A H 0.0742 0.4895 0.3285 0.058 Uiso 1 1 calc R U
H24B H -0.0181 0.5740 0.3566 0.058 Uiso 1 1 calc R U
H24C H -0.1004 0.4949 0.3170 0.058 Uiso 1 1 calc R U
C25 C 0.0601(2) 0.39516(13) 0.47546(7) 0.0321(4) Uani 1 1 d . .
H25A H -0.0333 0.4148 0.4903 0.039 Uiso 1 1 calc R U
H25B H 0.1408 0.4110 0.5025 0.039 Uiso 1 1 calc R U
C26 C 0.05806(17) 0.28135(12) 0.46590(6) 0.0258(3) Uani 1 1 d . .
H26 H 0.1570 0.2596 0.4556 0.031 Uiso 1 1 calc R U
C27 C 0.02807(19) 0.23213(12) 0.51811(6) 0.0284(4) Uani 1 1 d . .
C28 C -0.1166(2) 0.25370(14) 0.54122(7) 0.0351(4) Uani 1 1 d . .
H28A H -0.1968 0.2454 0.5136 0.053 Uiso 1 1 calc R U
H28B H -0.1165 0.3229 0.5547 0.053 Uiso 1 1 calc R U
H28C H -0.1304 0.2068 0.5704 0.053 Uiso 1 1 calc R U
C29 C 0.08690(18) 0.08338(12) 0.39763(6) 0.0264(3) Uani 1 1 d . .
C30 C 0.1327(2) 0.17908(14) 0.54413(8) 0.0377(4) Uani 1 1 d . .
H30A H 0.1180 0.1533 0.5784 0.045 Uiso 1 1 calc R U
H30B H 0.2227 0.1668 0.5285 0.045 Uiso 1 1 calc R U

loop_
_atom_site_aniso_label
_atom_site_aniso_U_11
_atom_site_aniso_U_22
_atom_site_aniso_U_33
_atom_site_aniso_U_23
_atom_site_aniso_U_13
_atom_site_aniso_U_12
S1 0.0249(2) 0.0338(2) 0.0230(2) 0.00119(16) 0.00235(15) -0.00148(16)
O1 0.0380(7) 0.0385(7) 0.0292(6) 0.0052(5) 0.0036(5) -0.0101(6)
N1 0.0233(7) 0.0261(7) 0.0232(7) 0.0018(5) 0.0007(5) 0.0001(5)
C1 0.0295(9) 0.0312(9) 0.0200(8) 0.0011(6) 0.0008(6) -0.0004(7)
S2 0.0255(2) 0.0215(2) 0.0299(2) -0.00106(15) 0.00042(15) -0.00129(15)
O2 0.0292(6) 0.0489(8) 0.0313(6) -0.0030(6) 0.0058(5) 0.0062(6)
N2 0.0255(7) 0.0212(7) 0.0270(7) 0.0008(5) -0.0014(5) 0.0004(5)
C2 0.0365(9) 0.0288(9) 0.0279(8) 0.0019(7) -0.0021(7) 0.0013(7)
C3 0.0354(10) 0.0406(10) 0.0312(9) -0.0010(8) -0.0049(7) 0.0072(8)
O4 0.0309(6) 0.0287(6) 0.0291(6) 0.0031(5) 0.0070(5) 0.0004(5)
C4 0.0329(9) 0.0474(11) 0.0251(8) -0.0083(8) 0.0009(7) -0.0041(8)
O5 0.0357(7) 0.0317(7) 0.0373(7) -0.0037(5) -0.0080(5) -0.0030(5)
C5 0.0411(10) 0.0332(9) 0.0309(9) -0.0070(7) 0.0017(7) -0.0063(8)
O6 0.0279(6) 0.0262(6) 0.0393(7) 0.0025(5) 0.0070(5) -0.0024(5)
C6 0.0355(9) 0.0316(9) 0.0260(8) -0.0014(7) 0.0004(7) 0.0026(7)
O7 0.0324(6) 0.0249(6) 0.0389(7) 0.0026(5) 0.0016(5) -0.0055(5)
C7 0.0355(11) 0.0696(15) 0.0535(13) -0.0171(11) -0.0059(9) -0.0065(10)
C8 0.0358(10) 0.0319(9) 0.0421(10) 0.0002(8) 0.0007(8) -0.0073(8)
C9 0.0301(9) 0.0283(9) 0.0296(9) -0.0002(7) 0.0030(7) -0.0006(7)
C10 0.0201(8) 0.0265(8) 0.0262(8) -0.0005(6) -0.0004(6) 0.0001(6)
C11 0.0349(9) 0.0264(8) 0.0284(9) -0.0011(7) 0.0048(7) -0.0024(7)
C12 0.0217(8) 0.0315(9) 0.0286(8) 0.0036(7) 0.0006(6) -0.0002(7)
C13 0.0258(8) 0.0253(8) 0.0292(8) 0.0020(7) 0.0014(6) 0.0016(6)
C14 0.0308(9) 0.0345(10) 0.0389(10) 0.0087(8) 0.0037(7) 0.0013(7)
C15 0.0379(10) 0.0304(10) 0.0589(13) 0.0076(9) 0.0010(9) 0.0032(8)
C16 0.0419(10) 0.0292(9) 0.0277(9) -0.0014(7) 0.0053(7) 0.0005(8)
C17 0.0447(11) 0.0327(9) 0.0331(9) -0.0048(7) 0.0153(8) -0.0024(8)
C18 0.0329(9) 0.0249(8) 0.0446(10) -0.0066(7) 0.0105(8) -0.0018(7)
C19 0.0342(9) 0.0254(9) 0.0412(10) 0.0041(7) 0.0055(8) 0.0032(7)
C20 0.0321(9) 0.0230(8) 0.0341(9) 0.0034(7) 0.0092(7) 0.0004(7)
C21 0.0381(11) 0.0470(12) 0.0655(14) -0.0047(10) 0.0174(10) 0.0067(9)
C22 0.0271(8) 0.0274(8) 0.0297(8) 0.0045(7) 0.0008(7) 0.0002(7)
C23 0.0214(8) 0.0250(8) 0.0417(10) 0.0059(7) 0.0024(7) 0.0006(6)
C24 0.0320(10) 0.0342(10) 0.0496(11) 0.0139(8) 0.0010(8) -0.0042(8)
C25 0.0381(10) 0.0251(9) 0.0332(9) -0.0009(7) 0.0029(7) -0.0048(7)
C26 0.0240(8) 0.0241(8) 0.0287(8) -0.0013(6) -0.0017(6) 0.0007(6)
C27 0.0319(9) 0.0236(8) 0.0288(8) -0.0019(7) -0.0029(7) -0.0038(7)
C28 0.0396(10) 0.0341(10) 0.0321(9) -0.0009(7) 0.0059(7) -0.0012(8)
C29 0.0293(9) 0.0194(8) 0.0307(9) -0.0028(6) 0.0045(7) -0.0015(6)
C30 0.0384(10) 0.0356(10) 0.0377(10) 0.0050(8) -0.0063(8) -0.0011(8)

loop_
_atom_type_symbol
_atom_type_description
_atom_type_scat_dispersion_real
_atom_type_scat_dispersion_imag
_atom_type_scat_source
C C 0.0181 0.0091 'International Tables Vol C Tables 4.2.6.8 and 6.1.1.4'
H H 0.0000 0.0000 'International Tables Vol C Tables 4.2.6.8 and 6.1.1.4'
N N 0.0311 0.0180 'International Tables Vol C Tables 4.2.6.8 and 6.1.1.4'
O O 0.0492 0.0322 'International Tables Vol C Tables 4.2.6.8 and 6.1.1.4'
S S 0.3331 0.5567 'International Tables Vol C Tables 4.2.6.8 and 6.1.1.4'

loop_
_geom_angle_atom_site_label_1
_geom_angle_atom_site_label_2
_geom_angle_atom_site_label_3
_geom_angle
O1 S1 O2 119.49(8)
O1 S1 N1 107.28(7)
O2 S1 N1 106.26(7)
O1 S1 C1 108.50(8)
O2 S1 C1 108.18(8)
N1 S1 C1 106.41(7)
C13 N1 C10 111.74(12)
C13 N1 S1 112.37(10)
C10 N1 S1 116.58(10)
C6 C1 C2 120.91(16)
C6 C1 S1 119.67(13)
C2 C1 S1 119.36(13)
O6 S2 O5 118.97(7)
O6 S2 N2 107.65(7)
O5 S2 N2 106.07(7)
O6 S2 C29 107.79(7)
O5 S2 C29 108.87(8)
N2 S2 C29 106.91(7)
C22 N2 C26 111.45(12)
C22 N2 S2 113.92(10)
C26 N2 S2 117.13(10)
C3 C2 C1 119.05(17)
C3 C2 H2 120.5
C1 C2 H2 120.5
C2 C3 C4 121.19(17)
C2 C3 H3 119.4
C4 C3 H3 119.4
C11 O4 C12 109.83(12)
C3 C4 C5 118.52(16)
C3 C4 C7 120.44(18)
C5 C4 C7 121.05(18)
C6 C5 C4 121.12(17)
C6 C5 H5 119.4
C4 C5 H5 119.4
C1 C6 C5 119.11(17)
C1 C6 H6 120.4
C5 C6 H6 120.4
C25 O7 C23 109.88(12)
C4 C7 H7A 109.5
C4 C7 H7B 109.5
H7A C7 H7B 109.5
C4 C7 H7C 109.5
H7A C7 H7C 109.5
H7B C7 H7C 109.5
C9 C8 H8A 109.5
C9 C8 H8B 109.5
H8A C8 H8B 109.5
C9 C8 H8C 109.5
H8A C8 H8C 109.5
H8B C8 H8C 109.5
C15 C9 C8 122.59(17)
C15 C9 C10 119.11(16)
C8 C9 C10 117.98(15)
N1 C10 C9 114.43(13)
N1 C10 C11 108.30(13)
C9 C10 C11 106.99(13)
N1 C10 H10 109.0
C9 C10 H10 109.0
C11 C10 H10 109.0
O4 C11 C10 114.01(13)
O4 C11 H11A 108.8
C10 C11 H11A 108.8
O4 C11 H11B 108.8
C10 C11 H11B 108.8
H11A C11 H11B 107.6
O4 C12 C14 107.39(13)
O4 C12 C13 109.06(13)
C14 C12 C13 111.79(14)
O4 C12 H12 109.5
C14 C12 H12 109.5
C13 C12 H12 109.5
N1 C13 C12 110.59(13)
N1 C13 H13A 109.5
C12 C13 H13A 109.5
N1 C13 H13B 109.5
C12 C13 H13B 109.5
H13A C13 H13B 108.1
C12 C14 H14A 109.5
C12 C14 H14B 109.5
H14A C14 H14B 109.5
C12 C14 H14C 109.5
H14A C14 H14C 109.5
H14B C14 H14C 109.5
C9 C15 H15A 120.0
C9 C15 H15B 120.0
H15A C15 H15B 120.0
C17 C16 C29 119.26(16)
C17 C16 H16 120.4
C29 C16 H16 120.4
C16 C17 C18 121.41(16)
C16 C17 H17 119.3
C18 C17 H17 119.3
C17 C18 C19 118.17(16)
C17 C18 C21 121.21(17)
C19 C18 C21 120.61(18)
C20 C19 C18 121.36(17)
C20 C19 H19 119.3
C18 C19 H19 119.3
C19 C20 C29 119.36(15)
C19 C20 H20 120.3
C29 C20 H20 120.3
C18 C21 H21A 109.5
C18 C21 H21B 109.5
H21A C21 H21B 109.5
C18 C21 H21C 109.5
H21A C21 H21C 109.5
H21B C21 H21C 109.5
N2 C22 C23 109.51(13)
N2 C22 H22A 109.8
C23 C22 H22A 109.8
N2 C22 H22B 109.8
C23 C22 H22B 109.8
H22A C22 H22B 108.2
O7 C23 C22 108.94(13)
O7 C23 C24 107.50(13)
C22 C23 C24 112.46(15)
O7 C23 H23 109.3
C22 C23 H23 109.3
C24 C23 H23 109.3
C23 C24 H24A 109.5
C23 C24 H24B 109.5
H24A C24 H24B 109.5
C23 C24 H24C 109.5
H24A C24 H24C 109.5
H24B C24 H24C 109.5
O7 C25 C26 114.76(14)
O7 C25 H25A 108.6
C26 C25 H25A 108.6
O7 C25 H25B 108.6
C26 C25 H25B 108.6
H25A C25 H25B 107.6
N2 C26 C27 115.03(13)
N2 C26 C25 107.93(13)
C27 C26 C25 106.86(13)
N2 C26 H26 109.0
C27 C26 H26 109.0
C25 C26 H26 109.0
C30 C27 C28 121.97(16)
C30 C27 C26 119.55(16)
C28 C27 C26 118.22(14)
C27 C28 H28A 109.5
C27 C28 H28B 109.5
H28A C28 H28B 109.5
C27 C28 H28C 109.5
H28A C28 H28C 109.5
H28B C28 H28C 109.5
C20 C29 C16 120.44(15)
C20 C29 S2 119.43(12)
C16 C29 S2 120.10(13)
C27 C30 H30A 120.0
C27 C30 H30B 120.0
H30A C30 H30B 120.0

loop_
_geom_bond_atom_site_label_1
_geom_bond_atom_site_label_2
_geom_bond_distance
S1 O1 1.4304(13)
S1 O2 1.4332(13)
S1 N1 1.6639(13)
S1 C1 1.7648(17)
N1 C13 1.489(2)
N1 C10 1.498(2)
C1 C6 1.385(2)
C1 C2 1.390(2)
S2 O6 1.4282(12)
S2 O5 1.4337(12)
S2 N2 1.6590(13)
S2 C29 1.7685(17)
N2 C22 1.488(2)
N2 C26 1.498(2)
C2 C3 1.384(3)
C2 H2 0.9500
C3 C4 1.390(3)
C3 H3 0.9500
O4 C11 1.420(2)
O4 C12 1.429(2)
C4 C5 1.393(3)
C4 C7 1.510(3)
C5 C6 1.385(3)
C5 H5 0.9500
C6 H6 0.9500
O7 C25 1.419(2)
O7 C23 1.431(2)
C7 H7A 0.9800
C7 H7B 0.9800
C7 H7C 0.9800
C8 C9 1.503(2)
C8 H8A 0.9800
C8 H8B 0.9800
C8 H8C 0.9800
C9 C15 1.320(3)
C9 C10 1.518(2)
C10 C11 1.530(2)
C10 H10 1.0000
C11 H11A 0.9900
C11 H11B 0.9900
C12 C14 1.510(2)
C12 C13 1.513(2)
C12 H12 1.0000
C13 H13A 0.9900
C13 H13B 0.9900
C14 H14A 0.9800
C14 H14B 0.9800
C14 H14C 0.9800
C15 H15A 0.9500
C15 H15B 0.9500
C16 C17 1.384(3)
C16 C29 1.393(2)
C16 H16 0.9500
C17 C18 1.392(3)
C17 H17 0.9500
C18 C19 1.393(2)
C18 C21 1.509(3)
C19 C20 1.385(2)
C19 H19 0.9500
C20 C29 1.387(2)
C20 H20 0.9500
C21 H21A 0.9800
C21 H21B 0.9800
C21 H21C 0.9800
C22 C23 1.508(2)
C22 H22A 0.9900
C22 H22B 0.9900
C23 C24 1.510(2)
C23 H23 1.0000
C24 H24A 0.9800
C24 H24B 0.9800
C24 H24C 0.9800
C25 C26 1.531(2)
C25 H25A 0.9900
C25 H25B 0.9900
C26 C27 1.514(2)
C26 H26 1.0000
C27 C30 1.323(2)
C27 C28 1.508(2)
C28 H28A 0.9800
C28 H28B 0.9800
C28 H28C 0.9800
C30 H30A 0.9500
C30 H30B 0.9500
